data_4346155
loop_
_publ_author_name
'Delgado, Mayra'
'Sommer, Samantha K.'
'Swanson, Seth P.'
'Berger, Robert F.'
'Seda, Takele'
'Zakharov, Lev N.'
'Gilbertson, John D.'

_publ_section_title
;
 Probing the Protonation State and the Redox-Active Sites of Pendant Base
 Iron(II) and Zinc(II) Pyridinediimine Complexes.
;
_journal_issue 15
_journal_name_full 'Inorganic chemistry'
_journal_page_first 7239
_journal_page_last 7248
_journal_paper_doi 10.1021/acs.inorgchem.5b00633
_journal_volume 54
_journal_year 2015
_chemical_formula_sum 'C32 H49 F6 Fe N4 O3 P'
_chemical_formula_weight 738.57
_space_group_IT_number 4
_space_group_name_Hall 'P 2yb'
_space_group_name_H-M_alt 'P 1 21 1'
_symmetry_cell_setting monoclinic
_symmetry_space_group_name_H-M 'P 1 21 1'
_atom_sites_solution_hydrogens geom
_atom_sites_solution_primary direct
_atom_sites_solution_secondary difmap
_audit_creation_method SHELXLTL
_cell_angle_alpha 90.00
_cell_angle_beta 104.3840(10)
_cell_angle_gamma 90.00
_cell_formula_units_Z 2
_cell_length_a 8.8457(6)
_cell_length_b 16.1012(11)
_cell_length_c 12.9373(9)
_cell_measurement_reflns_used 6845
_cell_measurement_temperature 173(2)
_cell_measurement_theta_max 28.19
_cell_measurement_theta_min 2.52
_cell_volume 1784.9(2)
_computing_cell_refinement 'Bruker SAINT'
_computing_data_collection 'Bruker SMART'
_computing_data_reduction 'Bruker SAINT'
_computing_molecular_graphics 'Bruker SHELXTL'
_computing_publication_material 'Bruker SHELXTL'
_computing_structure_refinement 'Bruker SHELXTL'
_computing_structure_solution 'Bruker SHELXTL'
_diffrn_ambient_temperature 173(2)
_diffrn_measured_fraction_theta_full 0.999
_diffrn_measured_fraction_theta_max 0.999
_diffrn_measurement_device_type 'CCD area detector'
_diffrn_measurement_method 'phi and omega scans'
_diffrn_radiation_monochromator graphite
_diffrn_radiation_source 'fine-focus sealed tube'
_diffrn_radiation_type MoK\a
_diffrn_radiation_wavelength 0.71073
_diffrn_reflns_av_R_equivalents 0.0211
_diffrn_reflns_av_sigmaI/netI 0.0323
_diffrn_reflns_limit_h_max 11
_diffrn_reflns_limit_h_min -11
_diffrn_reflns_limit_k_max 20
_diffrn_reflns_limit_k_min -20
_diffrn_reflns_limit_l_max 16
_diffrn_reflns_limit_l_min -16
_diffrn_reflns_number 20065
_diffrn_reflns_theta_full 27.00
_diffrn_reflns_theta_max 27.00
_diffrn_reflns_theta_min 2.06
_exptl_absorpt_coefficient_mu 0.536
_exptl_absorpt_correction_T_max 0.9097
_exptl_absorpt_correction_T_min 0.8304
_exptl_absorpt_correction_type multi-scan
_exptl_absorpt_process_details SADABS
_exptl_crystal_colour black
_exptl_crystal_density_diffrn 1.374
_exptl_crystal_density_method 'not measured'
_exptl_crystal_description block
_exptl_crystal_F_000 776
_exptl_crystal_size_max 0.36
_exptl_crystal_size_mid 0.28
_exptl_crystal_size_min 0.18
_refine_diff_density_max 0.698
_refine_diff_density_min -0.415
_refine_diff_density_rms 0.049
_refine_ls_abs_structure_details 'Flack H D (1983), Acta Cryst. A39, 876-881'
_refine_ls_abs_structure_Flack 0.008(8)
_refine_ls_extinction_method none
_refine_ls_goodness_of_fit_ref 1.035
_refine_ls_hydrogen_treatment mixed
_refine_ls_matrix_type full
_refine_ls_number_parameters 609
_refine_ls_number_reflns 7778
_refine_ls_number_restraints 1
_refine_ls_restrained_S_all 1.035
_refine_ls_R_factor_all 0.0312
_refine_ls_R_factor_gt 0.0303
_refine_ls_shift/su_max 0.001
_refine_ls_shift/su_mean 0.000
_refine_ls_structure_factor_coef Fsqd
_refine_ls_weighting_details 'calc w=1/[\s^2^(Fo^2^)+(0.0590P)^2^+0.0000P] where P=(Fo^2^+2Fc^2^)/3'
_refine_ls_weighting_scheme calc
_refine_ls_wR_factor_gt 0.0816
_refine_ls_wR_factor_ref 0.0824
_reflns_number_gt 7528
_reflns_number_total 7778
_reflns_threshold_expression >2sigma(I)
_cod_data_source_file ic5b00633_si_002.cif
_cod_data_source_block gilb28
_cod_depositor_comments
;
The following automatic conversions were performed:

data item '_symmetry_cell_setting' value 'Monoclinic' was changed to
'monoclinic' in accordance with the
/home/saulius/struct/COD-crude-data/automatic-downloads/DataCite-retrospective/ACS/depositions/lib/dictionaries/cif_core.dic
dictionary named 'cif_core.dic' version 2.4.2 last updated on
2011-04-26.

Automatic conversion script
Id: cif_fix_values 6909 2019-04-08 15:41:33Z antanas 
;
_cod_original_sg_symbol_H-M P2(1)
_cod_database_code 4346155

loop_
_symmetry_equiv_pos_as_xyz
'x, y, z'
'-x, y+1/2, -z'

loop_
_atom_site_label
_atom_site_type_symbol
_atom_site_fract_x
_atom_site_fract_y
_atom_site_fract_z
_atom_site_U_iso_or_equiv
_atom_site_adp_type
_atom_site_occupancy
_atom_site_symmetry_multiplicity
_atom_site_calc_flag
_atom_site_refinement_flags
Fe1 Fe 0.29101(2) 0.170171(15) 0.300237(17) 0.01952(7) Uani 1 1 d .
P1 P 0.02291(6) 0.14655(3) 0.85191(4) 0.03305(13) Uani 1 1 d .
N1 N 0.21162(18) 0.09842(9) 0.39745(12) 0.0214(3) Uani 1 1 d .
N2 N 0.15819(17) 0.24230(9) 0.34511(12) 0.0211(3) Uani 1 1 d .
N3 N 0.27759(18) 0.25979(10) 0.19741(12) 0.0217(3) Uani 1 1 d .
N4 N 0.60696(19) 0.27628(10) 0.05691(14) 0.0235(3) Uani 1 1 d .
O1 O 0.3550(2) 0.03581(11) 0.16443(15) 0.0509(5) Uani 1 1 d .
O2 O 0.62225(18) 0.19018(12) 0.40635(13) 0.0468(4) Uani 1 1 d .
F1 F -0.0398(3) 0.09189(13) 0.93306(16) 0.0843(7) Uani 1 1 d .
F2 F 0.0116(2) 0.06920(10) 0.77472(13) 0.0613(5) Uani 1 1 d .
F3 F 0.0821(3) 0.20460(12) 0.76969(16) 0.0738(5) Uani 1 1 d .
F4 F 0.0391(2) 0.22455(10) 0.92982(14) 0.0591(4) Uani 1 1 d .
F5 F -0.1519(2) 0.1748(2) 0.79932(19) 0.0923(7) Uani 1 1 d .
F6 F 0.1971(2) 0.12268(13) 0.90710(18) 0.0812(6) Uani 1 1 d .
C1 C 0.3254(3) 0.08839(13) 0.21652(16) 0.0284(4) Uani 1 1 d .
C2 C 0.4914(2) 0.18105(13) 0.36849(14) 0.0273(4) Uani 1 1 d .
C3 C 0.0573(3) 0.09124(14) 0.53526(19) 0.0353(5) Uani 1 1 d .
C4 C 0.1223(2) 0.13358(12) 0.45265(14) 0.0230(4) Uani 1 1 d .
C5 C 0.0873(2) 0.21844(11) 0.42366(15) 0.0235(4) Uani 1 1 d .
C6 C -0.0114(2) 0.27194(12) 0.45940(17) 0.0298(4) Uani 1 1 d .
C7 C -0.0409(3) 0.35053(13) 0.41385(18) 0.0324(4) Uani 1 1 d .
C8 C 0.0283(2) 0.37454(12) 0.33278(16) 0.0283(4) Uani 1 1 d .
C9 C 0.1268(2) 0.31963(11) 0.29847(15) 0.0235(4) Uani 1 1 d .
C10 C 0.2002(2) 0.32771(12) 0.21211(15) 0.0233(4) Uani 1 1 d .
C11 C 0.1826(3) 0.40510(14) 0.14560(19) 0.0326(4) Uani 1 1 d .
C12 C 0.3534(2) 0.25879(12) 0.10812(15) 0.0249(4) Uani 1 1 d .
C13 C 0.5296(2) 0.26321(13) 0.14800(15) 0.0262(4) Uani 1 1 d .
C14 C 0.6925(2) 0.35964(13) 0.06838(18) 0.0324(4) Uani 1 1 d .
C15 C 0.5751(3) 0.43014(15) 0.0593(2) 0.0435(6) Uani 1 1 d .
C16 C 0.7839(3) 0.37030(16) -0.0159(3) 0.0447(6) Uani 1 1 d .
C17 C 0.7063(2) 0.20238(12) 0.04035(16) 0.0259(4) Uani 1 1 d .
C18 C 0.6067(3) 0.12466(14) 0.0153(2) 0.0356(5) Uani 1 1 d .
C19 C 0.8466(3) 0.19061(14) 0.13372(19) 0.0355(5) Uani 1 1 d .
C20 C 0.2407(2) 0.01027(12) 0.40751(15) 0.0237(4) Uani 1 1 d .
C21 C 0.1356(2) -0.04366(12) 0.33884(15) 0.0262(4) Uani 1 1 d .
C22 C 0.1736(3) -0.12805(13) 0.34044(17) 0.0322(4) Uani 1 1 d .
C23 C 0.3074(3) -0.15810(14) 0.4077(2) 0.0381(5) Uani 1 1 d .
C24 C 0.4066(3) -0.10503(15) 0.47813(19) 0.0375(5) Uani 1 1 d .
C25 C 0.3751(2) -0.02064(13) 0.47967(15) 0.0289(4) Uani 1 1 d .
C26 C -0.0191(2) -0.01402(13) 0.26994(17) 0.0309(4) Uani 1 1 d .
C27 C -0.0449(3) -0.03921(17) 0.15307(18) 0.0406(5) Uani 1 1 d .
C28 C -0.1541(3) -0.0491(3) 0.3129(2) 0.0589(8) Uani 1 1 d .
C29 C 0.4815(3) 0.03544(16) 0.56077(18) 0.0373(5) Uani 1 1 d .
C30 C 0.6523(3) 0.0262(2) 0.5582(3) 0.0529(7) Uani 1 1 d .
C31 C 0.4642(4) 0.0168(3) 0.6731(2) 0.0584(8) Uani 1 1 d .
O1S O 0.3929(2) 0.28229(15) 0.85510(14) 0.0492(5) Uani 1 1 d .
C1S C 0.4463(4) 0.2745(3) 0.7599(2) 0.0749(11) Uani 1 1 d .
H1SC H 0.3844 0.3108 0.7045 0.090 Uiso 1 1 calc R
H1SB H 0.4347 0.2168 0.7353 0.090 Uiso 1 1 calc R
H1SA H 0.5565 0.2906 0.7748 0.090 Uiso 1 1 calc R
H1S H 0.316(4) 0.259(2) 0.844(3) 0.055(10) Uiso 1 1 d .
H3A H 0.071(4) 0.029(3) 0.533(3) 0.072(10) Uiso 1 1 d .
H3B H -0.061(5) 0.103(3) 0.524(3) 0.086(12) Uiso 1 1 d .
H3C H 0.122(4) 0.108(2) 0.605(3) 0.065(9) Uiso 1 1 d .
H4N H 0.546(3) 0.2799(14) 0.006(2) 0.020(6) Uiso 1 1 d .
H6 H -0.054(3) 0.2570(16) 0.514(2) 0.033(6) Uiso 1 1 d .
H7 H -0.097(3) 0.3873(17) 0.444(2) 0.033(6) Uiso 1 1 d .
H8 H 0.014(3) 0.4255(15) 0.3001(18) 0.023(5) Uiso 1 1 d .
H11A H 0.276(5) 0.430(3) 0.148(3) 0.089(13) Uiso 1 1 d .
H11B H 0.118(4) 0.442(2) 0.154(2) 0.057(9) Uiso 1 1 d .
H11C H 0.141(3) 0.3925(17) 0.074(2) 0.035(6) Uiso 1 1 d .
H12A H 0.327(3) 0.2054(14) 0.0646(17) 0.024(5) Uiso 1 1 d .
H12B H 0.322(2) 0.3030(14) 0.0610(17) 0.016(5) Uiso 1 1 d .
H13A H 0.561(3) 0.3055(16) 0.2035(19) 0.033(6) Uiso 1 1 d .
H13B H 0.557(3) 0.2106(18) 0.172(2) 0.036(6) Uiso 1 1 d .
H14 H 0.764(3) 0.3590(15) 0.1429(19) 0.025(5) Uiso 1 1 d .
H15A H 0.620(4) 0.475(2) 0.061(3) 0.056(9) Uiso 1 1 d .
H15B H 0.525(3) 0.4270(17) 0.127(2) 0.041(7) Uiso 1 1 d .
H15C H 0.491(4) 0.430(2) -0.018(3) 0.055(9) Uiso 1 1 d .
H16A H 0.831(3) 0.4213(18) -0.003(2) 0.036(7) Uiso 1 1 d .
H16B H 0.873(3) 0.3276(18) -0.008(2) 0.039(7) Uiso 1 1 d .
H16C H 0.713(4) 0.360(2) -0.081(3) 0.050(8) Uiso 1 1 d .
H17 H 0.737(3) 0.2177(17) -0.014(2) 0.035(6) Uiso 1 1 d .
H18A H 0.582(3) 0.0944(17) 0.079(2) 0.037(7) Uiso 1 1 d .
H18B H 0.673(4) 0.088(2) -0.010(2) 0.049(8) Uiso 1 1 d .
H18C H 0.529(5) 0.135(2) -0.032(3) 0.071(11) Uiso 1 1 d .
H19A H 0.915(4) 0.146(2) 0.117(2) 0.051(8) Uiso 1 1 d .
H19B H 0.898(3) 0.2377(18) 0.151(2) 0.034(6) Uiso 1 1 d .
H19C H 0.809(3) 0.1721(19) 0.1867(19) 0.033(6) Uiso 1 1 d .
H22 H 0.105(3) -0.1687(17) 0.298(2) 0.032(6) Uiso 1 1 d .
H23 H 0.331(3) -0.2174(17) 0.412(2) 0.037(7) Uiso 1 1 d .
H24 H 0.486(3) -0.1206(17) 0.525(2) 0.035(6) Uiso 1 1 d .
H26 H -0.015(4) 0.049(2) 0.271(2) 0.060(9) Uiso 1 1 d .
H27A H 0.018(4) -0.020(2) 0.128(3) 0.054(9) Uiso 1 1 d .
H27B H -0.142(3) -0.0133(17) 0.099(2) 0.041(7) Uiso 1 1 d .
H27C H -0.044(3) -0.1032(17) 0.143(2) 0.034(6) Uiso 1 1 d .
H28A H -0.158(5) -0.105(3) 0.285(3) 0.085(13) Uiso 1 1 d .
H28B H -0.252(4) -0.024(2) 0.266(2) 0.053(8) Uiso 1 1 d .
H28C H -0.144(4) -0.035(2) 0.392(3) 0.060(9) Uiso 1 1 d .
H29 H 0.447(3) 0.0893(17) 0.5445(19) 0.029(6) Uiso 1 1 d .
H30A H 0.654(3) 0.040(2) 0.483(3) 0.052(8) Uiso 1 1 d .
H30B H 0.723(4) 0.070(2) 0.605(2) 0.052(8) Uiso 1 1 d .
H30C H 0.682(4) -0.027(2) 0.577(3) 0.062(10) Uiso 1 1 d .
H31A H 0.536(3) 0.0490(17) 0.718(2) 0.033(6) Uiso 1 1 d .
H31B H 0.357(4) 0.027(2) 0.682(3) 0.063(9) Uiso 1 1 d .
H31C H 0.484(7) -0.025(4) 0.691(4) 0.12(2) Uiso 1 1 d .

loop_
_atom_site_aniso_label
_atom_site_aniso_U_11
_atom_site_aniso_U_22
_atom_site_aniso_U_33
_atom_site_aniso_U_23
_atom_site_aniso_U_13
_atom_site_aniso_U_12
Fe1 0.02088(11) 0.01954(11) 0.02054(11) -0.00074(10) 0.00966(8) -0.00090(10)
P1 0.0356(3) 0.0316(3) 0.0323(3) -0.00297(19) 0.0091(2) -0.0043(2)
N1 0.0228(7) 0.0219(7) 0.0209(7) 0.0002(6) 0.0079(6) -0.0015(6)
N2 0.0230(7) 0.0191(7) 0.0236(7) -0.0029(6) 0.0103(6) -0.0024(6)
N3 0.0209(7) 0.0249(8) 0.0205(7) 0.0014(6) 0.0077(6) -0.0007(6)
N4 0.0202(7) 0.0281(8) 0.0239(8) 0.0040(6) 0.0083(6) -0.0023(6)
O1 0.0759(12) 0.0347(9) 0.0565(10) -0.0165(8) 0.0437(10) -0.0092(8)
O2 0.0299(8) 0.0596(12) 0.0467(9) 0.0070(8) 0.0016(6) -0.0099(7)
F1 0.145(2) 0.0641(12) 0.0645(11) -0.0116(9) 0.0655(13) -0.0286(12)
F2 0.0990(13) 0.0479(9) 0.0466(8) -0.0182(7) 0.0363(9) -0.0292(9)
F3 0.1110(16) 0.0495(9) 0.0739(11) 0.0063(9) 0.0472(11) -0.0145(10)
F4 0.0616(10) 0.0428(8) 0.0743(11) -0.0216(8) 0.0197(8) 0.0035(7)
F5 0.0445(9) 0.1136(17) 0.1052(15) -0.0076(16) -0.0071(9) 0.0009(12)
F6 0.0551(10) 0.0753(12) 0.0983(15) -0.0280(11) -0.0088(10) 0.0239(9)
C1 0.0370(11) 0.0258(9) 0.0284(10) -0.0023(7) 0.0195(8) -0.0061(8)
C2 0.0271(8) 0.0282(10) 0.0277(8) 0.0035(8) 0.0091(7) -0.0008(8)
C3 0.0480(13) 0.0311(11) 0.0363(12) 0.0044(9) 0.0282(10) 0.0019(9)
C4 0.0262(9) 0.0245(9) 0.0205(8) -0.0012(7) 0.0099(7) -0.0014(7)
C5 0.0261(9) 0.0229(9) 0.0244(9) -0.0038(7) 0.0117(7) -0.0032(7)
C6 0.0341(10) 0.0280(10) 0.0330(10) -0.0050(8) 0.0195(8) -0.0022(8)
C7 0.0351(10) 0.0252(9) 0.0432(12) -0.0056(8) 0.0217(9) 0.0014(8)
C8 0.0318(10) 0.0199(9) 0.0356(10) -0.0013(8) 0.0126(8) -0.0004(7)
C9 0.0232(8) 0.0201(8) 0.0283(9) -0.0015(7) 0.0083(7) -0.0021(7)
C10 0.0218(8) 0.0217(9) 0.0270(9) 0.0001(7) 0.0073(7) -0.0030(6)
C11 0.0339(11) 0.0297(10) 0.0380(12) 0.0093(8) 0.0158(9) 0.0040(9)
C12 0.0253(9) 0.0299(10) 0.0222(8) 0.0019(7) 0.0112(7) -0.0029(7)
C13 0.0262(9) 0.0325(10) 0.0219(9) 0.0034(7) 0.0097(7) -0.0019(8)
C14 0.0276(9) 0.0279(10) 0.0443(12) 0.0032(8) 0.0138(9) -0.0045(8)
C15 0.0443(13) 0.0264(11) 0.0672(17) -0.0006(11) 0.0280(13) -0.0008(10)
C16 0.0419(13) 0.0337(12) 0.0688(17) 0.0142(11) 0.0335(13) -0.0003(10)
C17 0.0239(9) 0.0274(9) 0.0283(9) 0.0032(7) 0.0099(7) -0.0003(7)
C18 0.0304(11) 0.0291(11) 0.0472(13) -0.0039(9) 0.0095(10) -0.0033(8)
C19 0.0281(10) 0.0320(12) 0.0434(12) 0.0050(8) 0.0033(9) 0.0017(8)
C20 0.0273(9) 0.0230(8) 0.0253(8) 0.0038(7) 0.0148(7) 0.0020(7)
C21 0.0321(9) 0.0247(9) 0.0266(9) -0.0001(7) 0.0163(7) 0.0000(7)
C22 0.0449(11) 0.0224(9) 0.0358(10) -0.0005(8) 0.0224(9) -0.0016(8)
C23 0.0517(13) 0.0238(10) 0.0472(13) 0.0059(9) 0.0282(11) 0.0081(9)
C24 0.0367(11) 0.0381(11) 0.0415(12) 0.0139(9) 0.0170(10) 0.0134(9)
C25 0.0284(9) 0.0334(10) 0.0283(9) 0.0072(8) 0.0132(7) 0.0025(8)
C26 0.0330(10) 0.0291(10) 0.0309(10) -0.0050(8) 0.0087(8) -0.0006(8)
C27 0.0487(14) 0.0427(13) 0.0305(11) -0.0033(9) 0.0102(10) -0.0001(11)
C28 0.0336(13) 0.101(3) 0.0437(15) -0.0032(16) 0.0135(11) -0.0074(15)
C29 0.0331(11) 0.0414(12) 0.0361(11) 0.0074(9) 0.0060(8) 0.0000(9)
C30 0.0315(12) 0.0577(17) 0.0658(19) 0.0164(15) 0.0054(12) 0.0024(11)
C31 0.0620(19) 0.074(2) 0.0345(13) 0.0068(14) 0.0042(12) -0.0095(17)
O1S 0.0368(9) 0.0758(13) 0.0339(8) 0.0111(8) 0.0066(7) -0.0022(9)
C1S 0.0650(19) 0.123(3) 0.0399(14) 0.0088(17) 0.0190(13) 0.019(2)

loop_
_atom_type_symbol
_atom_type_description
_atom_type_scat_dispersion_real
_atom_type_scat_dispersion_imag
_atom_type_scat_source
C C 0.0033 0.0016 'International Tables Vol C Tables 4.2.6.8 and 6.1.1.4'
H H 0.0000 0.0000 'International Tables Vol C Tables 4.2.6.8 and 6.1.1.4'
N N 0.0061 0.0033 'International Tables Vol C Tables 4.2.6.8 and 6.1.1.4'
O O 0.0106 0.0060 'International Tables Vol C Tables 4.2.6.8 and 6.1.1.4'
F F 0.0171 0.0103 'International Tables Vol C Tables 4.2.6.8 and 6.1.1.4'
P P 0.1023 0.0942 'International Tables Vol C Tables 4.2.6.8 and 6.1.1.4'
Fe Fe 0.3463 0.8444 'International Tables Vol C Tables 4.2.6.8 and 6.1.1.4'

loop_
_geom_angle_atom_site_label_1
_geom_angle_atom_site_label_2
_geom_angle_atom_site_label_3
_geom_angle
C1 Fe1 C2 94.29(9)
C1 Fe1 N2 151.19(8)
C2 Fe1 N2 114.52(8)
C1 Fe1 N3 97.08(8)
C2 Fe1 N3 98.63(7)
N2 Fe1 N3 79.22(7)
C1 Fe1 N1 95.57(8)
C2 Fe1 N1 102.17(7)
N2 Fe1 N1 79.14(6)
N3 Fe1 N1 154.70(6)
F1 P1 F6 91.62(14)
F1 P1 F2 90.19(9)
F6 P1 F2 89.75(11)
F1 P1 F5 88.79(15)
F6 P1 F5 177.21(13)
F2 P1 F5 93.01(13)
F1 P1 F4 90.57(10)
F6 P1 F4 88.95(10)
F2 P1 F4 178.51(10)
F5 P1 F4 88.29(12)
F1 P1 F3 177.93(13)
F6 P1 F3 89.96(14)
F2 P1 F3 91.15(10)
F5 P1 F3 89.56(13)
F4 P1 F3 88.13(10)
C4 N1 C20 119.43(15)
C4 N1 Fe1 116.94(13)
C20 N1 Fe1 123.58(12)
C5 N2 C9 119.71(15)
C5 N2 Fe1 119.98(12)
C9 N2 Fe1 120.30(12)
C10 N3 C12 118.19(16)
C10 N3 Fe1 117.30(13)
C12 N3 Fe1 124.45(12)
C13 N4 C17 112.80(15)
C13 N4 C14 110.74(16)
C17 N4 C14 114.18(14)
C13 N4 H4N 109.7(18)
C17 N4 H4N 104.4(18)
C14 N4 H4N 104.4(18)
O1 C1 Fe1 176.8(2)
O2 C2 Fe1 175.47(17)
C4 C3 H3A 111(2)
C4 C3 H3B 112(2)
H3A C3 H3B 108(3)
C4 C3 H3C 107(2)
H3A C3 H3C 105(3)
H3B C3 H3C 115(3)
N1 C4 C5 112.83(17)
N1 C4 C3 125.42(18)
C5 C4 C3 121.72(18)
N2 C5 C6 120.94(17)
N2 C5 C4 110.62(16)
C6 C5 C4 128.29(19)
C5 C6 C7 119.40(18)
C5 C6 H6 120.6(16)
C7 C6 H6 119.9(16)
C6 C7 C8 119.94(19)
C6 C7 H7 117.8(16)
C8 C7 H7 121.9(16)
C9 C8 C7 119.44(18)
C9 C8 H8 116.4(15)
C7 C8 H8 124.2(15)
N2 C9 C8 120.54(17)
N2 C9 C10 110.00(16)
C8 C9 C10 129.34(18)
N3 C10 C9 112.75(16)
N3 C10 C11 125.83(18)
C9 C10 C11 121.38(18)
C10 C11 H11A 113(3)
C10 C11 H11B 119(2)
H11A C11 H11B 108(3)
C10 C11 H11C 110.5(17)
H11A C11 H11C 105(3)
H11B C11 H11C 100(3)
N3 C12 C13 111.24(15)
N3 C12 H12A 110.8(13)
C13 C12 H12A 107.5(13)
N3 C12 H12B 112.7(13)
C13 C12 H12B 107.4(13)
H12A C12 H12B 107.0(17)
N4 C13 C12 111.46(15)
N4 C13 H13A 112.0(15)
C12 C13 H13A 111.2(14)
N4 C13 H13B 105.1(17)
C12 C13 H13B 103.5(16)
H13A C13 H13B 113(2)
C16 C14 C15 109.52(19)
C16 C14 N4 111.59(19)
C15 C14 N4 109.56(17)
C16 C14 H14 111.7(13)
C15 C14 H14 109.4(13)
N4 C14 H14 105.0(13)
C14 C15 H15A 110(2)
C14 C15 H15B 108.4(15)
H15A C15 H15B 108(3)
C14 C15 H15C 111.6(18)
H15A C15 H15C 104(3)
H15B C15 H15C 115(2)
C14 C16 H16A 105.6(17)
C14 C16 H16B 112.8(15)
H16A C16 H16B 106(2)
C14 C16 H16C 106(2)
H16A C16 H16C 120(3)
H16B C16 H16C 107(2)
C19 C17 C18 112.62(18)
C19 C17 N4 111.85(17)
C18 C17 N4 110.44(16)
C19 C17 H17 109.5(17)
C18 C17 H17 110.3(18)
N4 C17 H17 101.6(18)
C17 C18 H18A 116.4(15)
C17 C18 H18B 102.2(18)
H18A C18 H18B 105(2)
C17 C18 H18C 110(3)
H18A C18 H18C 113(3)
H18B C18 H18C 110(3)
C17 C19 H19A 110.0(17)
C17 C19 H19B 111.2(17)
H19A C19 H19B 111(2)
C17 C19 H19C 105.7(15)
H19A C19 H19C 107(2)
H19B C19 H19C 112(2)
C25 C20 C21 120.98(18)
C25 C20 N1 120.67(18)
C21 C20 N1 118.25(17)
C22 C21 C20 118.03(19)
C22 C21 C26 119.58(18)
C20 C21 C26 122.26(17)
C23 C22 C21 121.2(2)
C23 C22 H22 116.2(15)
C21 C22 H22 122.5(15)
C22 C23 C24 120.3(2)
C22 C23 H23 121.3(16)
C24 C23 H23 118.3(16)
C25 C24 C23 121.0(2)
C25 C24 H24 114.4(19)
C23 C24 H24 124.5(19)
C24 C25 C20 118.5(2)
C24 C25 C29 119.9(2)
C20 C25 C29 121.60(18)
C21 C26 C27 112.98(18)
C21 C26 C28 109.9(2)
C27 C26 C28 108.7(2)
C21 C26 H26 106.5(18)
C27 C26 H26 106.0(18)
C28 C26 H26 113(2)
C26 C27 H27A 111(3)
C26 C27 H27B 116.6(15)
H27A C27 H27B 97(3)
C26 C27 H27C 112.4(14)
H27A C27 H27C 108(3)
H27B C27 H27C 110(2)
C26 C28 H28A 100(3)
C26 C28 H28B 105.4(18)
H28A C28 H28B 101(3)
C26 C28 H28C 112.9(19)
H28A C28 H28C 125(3)
H28B C28 H28C 111(2)
C25 C29 C30 112.0(2)
C25 C29 C31 110.4(2)
C30 C29 C31 109.6(2)
C25 C29 H29 106.7(15)
C30 C29 H29 111.0(15)
C31 C29 H29 107.1(15)
C29 C30 H30A 104.9(17)
C29 C30 H30B 112.2(18)
H30A C30 H30B 106(3)
C29 C30 H30C 108(2)
H30A C30 H30C 113(3)
H30B C30 H30C 113(3)
C29 C31 H31A 106.1(17)
C29 C31 H31B 114(2)
H31A C31 H31B 111(3)
C29 C31 H31C 115(5)
H31A C31 H31C 105(5)
H31B C31 H31C 106(5)
C1S O1S H1S 105(3)
O1S C1S H1SC 109.5
O1S C1S H1SB 109.5
H1SC C1S H1SB 109.5
O1S C1S H1SA 109.5
H1SC C1S H1SA 109.5
H1SB C1S H1SA 109.5

loop_
_geom_bond_atom_site_label_1
_geom_bond_atom_site_label_2
_geom_bond_distance
Fe1 C1 1.779(2)
Fe1 C2 1.7821(18)
Fe1 N2 1.8452(15)
Fe1 N3 1.9461(16)
Fe1 N1 1.9617(15)
P1 F1 1.5728(19)
P1 F6 1.5761(18)
P1 F2 1.5839(16)
P1 F5 1.5935(19)
P1 F4 1.5943(16)
P1 F3 1.5986(18)
N1 C4 1.317(2)
N1 C20 1.443(2)
N2 C5 1.375(2)
N2 C9 1.381(2)
N3 C10 1.329(3)
N3 C12 1.473(2)
N4 C13 1.517(2)
N4 C17 1.525(3)
N4 C14 1.530(2)
N4 H4N 0.74(3)
O1 C1 1.152(3)
O2 C2 1.148(2)
C3 C4 1.497(3)
C3 H3A 1.01(4)
C3 H3B 1.04(4)
C3 H3C 0.98(4)
C4 C5 1.430(3)
C5 C6 1.386(3)
C6 C7 1.393(3)
C6 H6 0.91(3)
C7 C8 1.394(3)
C7 H7 0.92(3)
C8 C9 1.389(3)
C8 H8 0.92(2)
C9 C10 1.431(3)
C10 C11 1.500(3)
C11 H11A 0.91(5)
C11 H11B 0.84(4)
C11 H11C 0.94(3)
C12 C13 1.517(3)
C12 H12A 1.02(2)
C12 H12B 0.93(2)
C13 H13A 0.98(3)
C13 H13B 0.91(3)
C14 C16 1.519(3)
C14 C15 1.523(3)
C14 H14 1.01(2)
C15 H15A 0.83(4)
C15 H15B 1.07(3)
C15 H15C 1.09(3)
C16 H16A 0.92(3)
C16 H16B 1.03(3)
C16 H16C 0.93(3)
C17 C19 1.513(3)
C17 C18 1.518(3)
C17 H17 0.85(3)
C18 H18A 1.03(3)
C18 H18B 0.95(3)
C18 H18C 0.82(4)
C19 H19A 1.00(3)
C19 H19B 0.89(3)
C19 H19C 0.88(3)
C20 C25 1.407(3)
C20 C21 1.413(3)
C21 C22 1.398(3)
C21 C26 1.513(3)
C22 C23 1.372(3)
C22 H22 0.96(3)
C23 C24 1.390(4)
C23 H23 0.98(3)
C24 C25 1.388(3)
C24 H24 0.84(3)
C25 C29 1.521(3)
C26 C27 1.527(3)
C26 C28 1.544(3)
C26 H26 1.02(3)
C27 H27A 0.78(4)
C27 H27B 1.05(3)
C27 H27C 1.04(3)
C28 H28A 0.97(4)
C28 H28B 1.01(3)
C28 H28C 1.03(4)
C29 C30 1.526(3)
C29 C31 1.529(4)
C29 H29 0.93(3)
C30 H30A 1.01(3)
C30 H30B 1.03(3)
C30 H30C 0.92(4)
C31 H31A 0.91(3)
C31 H31B 0.99(4)
C31 H31C 0.71(6)
O1S C1S 1.430(3)
O1S H1S 0.76(3)
C1S H1SC 0.9800
C1S H1SB 0.9800
C1S H1SA 0.9800

loop_
_geom_hbond_atom_site_label_D
_geom_hbond_atom_site_label_H
_geom_hbond_atom_site_label_A
_geom_hbond_distance_DH
_geom_hbond_distance_HA
_geom_hbond_distance_DA
_geom_hbond_angle_DHA
_geom_hbond_site_symmetry_A
N4 H4N O1S 0.74(3) 2.08(3) 2.821(2) 174(2) 1_554

loop_
_geom_torsion_atom_site_label_1
_geom_torsion_atom_site_label_2
_geom_torsion_atom_site_label_3
_geom_torsion_atom_site_label_4
_geom_torsion
C1 Fe1 N1 C4 -157.66(15)
C2 Fe1 N1 C4 106.72(15)
N2 Fe1 N1 C4 -6.30(14)
N3 Fe1 N1 C4 -37.9(2)
C1 Fe1 N1 C20 19.66(16)
C2 Fe1 N1 C20 -75.95(16)
N2 Fe1 N1 C20 171.03(15)
N3 Fe1 N1 C20 139.42(16)
C1 Fe1 N2 C5 87.8(2)
C2 Fe1 N2 C5 -92.48(15)
N3 Fe1 N2 C5 172.87(15)
N1 Fe1 N2 C5 6.05(14)
C1 Fe1 N2 C9 -90.8(2)
C2 Fe1 N2 C9 88.97(15)
N3 Fe1 N2 C9 -5.68(13)
N1 Fe1 N2 C9 -172.50(14)
C1 Fe1 N3 C10 157.06(14)
C2 Fe1 N3 C10 -107.48(14)
N2 Fe1 N3 C10 6.00(13)
N1 Fe1 N3 C10 37.6(2)
C1 Fe1 N3 C12 -25.99(16)
C2 Fe1 N3 C12 69.46(15)
N2 Fe1 N3 C12 -177.05(15)
N1 Fe1 N3 C12 -145.45(15)
C2 Fe1 C1 O1 -3(3)
N2 Fe1 C1 O1 177(100)
N3 Fe1 C1 O1 96(3)
N1 Fe1 C1 O1 -106(3)
C1 Fe1 C2 O2 70(2)
N2 Fe1 C2 O2 -110(2)
N3 Fe1 C2 O2 -28(2)
N1 Fe1 C2 O2 167(2)
C20 N1 C4 C5 -172.07(17)
Fe1 N1 C4 C5 5.4(2)
C20 N1 C4 C3 6.1(3)
Fe1 N1 C4 C3 -176.41(17)
C9 N2 C5 C6 -2.2(3)
Fe1 N2 C5 C6 179.27(15)
C9 N2 C5 C4 173.69(15)
Fe1 N2 C5 C4 -4.9(2)
N1 C4 C5 N2 -0.6(2)
C3 C4 C5 N2 -178.89(19)
N1 C4 C5 C6 174.9(2)
C3 C4 C5 C6 -3.4(3)
N2 C5 C6 C7 1.0(3)
C4 C5 C6 C7 -174.11(19)
C5 C6 C7 C8 0.3(3)
C6 C7 C8 C9 -0.2(3)
C5 N2 C9 C8 2.2(3)
Fe1 N2 C9 C8 -179.26(14)
C5 N2 C9 C10 -174.13(16)
Fe1 N2 C9 C10 4.4(2)
C7 C8 C9 N2 -1.0(3)
C7 C8 C9 C10 174.5(2)
C12 N3 C10 C9 177.62(15)
Fe1 N3 C10 C9 -5.2(2)
C12 N3 C10 C11 -0.2(3)
Fe1 N3 C10 C11 176.92(16)
N2 C9 C10 N3 0.7(2)
C8 C9 C10 N3 -175.16(19)
N2 C9 C10 C11 178.69(17)
C8 C9 C10 C11 2.8(3)
C10 N3 C12 C13 108.75(19)
Fe1 N3 C12 C13 -68.2(2)
C17 N4 C13 C12 -114.28(18)
C14 N4 C13 C12 116.35(18)
N3 C12 C13 N4 -170.77(15)
C13 N4 C14 C16 174.46(18)
C17 N4 C14 C16 45.8(2)
C13 N4 C14 C15 -64.1(2)
C17 N4 C14 C15 167.31(18)
C13 N4 C17 C19 -66.4(2)
C14 N4 C17 C19 61.2(2)
C13 N4 C17 C18 59.9(2)
C14 N4 C17 C18 -172.52(18)
C4 N1 C20 C25 -94.9(2)
Fe1 N1 C20 C25 87.88(19)
C4 N1 C20 C21 88.7(2)
Fe1 N1 C20 C21 -88.54(19)
C25 C20 C21 C22 -3.5(3)
N1 C20 C21 C22 172.89(16)
C25 C20 C21 C26 172.53(17)
N1 C20 C21 C26 -11.1(3)
C20 C21 C22 C23 1.0(3)
C26 C21 C22 C23 -175.15(18)
C21 C22 C23 C24 1.7(3)
C22 C23 C24 C25 -1.9(3)
C23 C24 C25 C20 -0.5(3)
C23 C24 C25 C29 177.29(19)
C21 C20 C25 C24 3.3(3)
N1 C20 C25 C24 -173.03(17)
C21 C20 C25 C29 -174.52(18)
N1 C20 C25 C29 9.2(3)
C22 C21 C26 C27 -54.9(3)
C20 C21 C26 C27 129.1(2)
C22 C21 C26 C28 66.6(3)
C20 C21 C26 C28 -109.3(2)
C24 C25 C29 C30 52.8(3)
C20 C25 C29 C30 -129.4(2)
C24 C25 C29 C31 -69.5(3)
C20 C25 C29 C31 108.2(3)
